data_1522718
loop_
_publ_author_name
'Popova, S.V.'
'Putro, V.G.'

_publ_section_title
;
 Crystal structure of alloys of the system Ta-Ga obtained at high pressure
;
_journal_name_full 'Izvestiya Akademii Nauk SSSR, Neorganicheskie Materialy'
_journal_page_first 1210
_journal_page_last 1213
_journal_volume 15
_journal_year 1979
_chemical_formula_sum 'Ga3 Ta'
_space_group_IT_number 139
_symmetry_space_group_name_Hall '-I 4 2'
_symmetry_space_group_name_H-M 'I 4/m m m'
_cell_angle_alpha 90
_cell_angle_beta 90
_cell_angle_gamma 90
_cell_formula_units_Z 2
_cell_length_a 3.796
_cell_length_b 3.796
_cell_length_c 8.704
_cell_volume 125.421
_citation_journal_id_ASTM IVNMAW
_cod_data_source_file Popova_IVNMAW_1979_363.cif
_cod_data_source_block Ga3Ta1
_cod_original_cell_volume 125.4213
_cod_original_formula_sum 'Ga3 Ta1'
_cod_database_code 1522718

loop_
_symmetry_equiv_pos_as_xyz
x,y,z
-y,x,z
-x,-y,z
y,-x,z
x,-y,-z
y,x,-z
-x,y,-z
-y,-x,-z
-x,-y,-z
y,-x,-z
x,y,-z
-y,x,-z
-x,y,z
-y,-x,z
x,-y,z
y,x,z
x+1/2,y+1/2,z+1/2
-y+1/2,x+1/2,z+1/2
-x+1/2,-y+1/2,z+1/2
y+1/2,-x+1/2,z+1/2
x+1/2,-y+1/2,-z+1/2
y+1/2,x+1/2,-z+1/2
-x+1/2,y+1/2,-z+1/2
-y+1/2,-x+1/2,-z+1/2
-x+1/2,-y+1/2,-z+1/2
y+1/2,-x+1/2,-z+1/2
x+1/2,y+1/2,-z+1/2
-y+1/2,x+1/2,-z+1/2
-x+1/2,y+1/2,z+1/2
-y+1/2,-x+1/2,z+1/2
x+1/2,-y+1/2,z+1/2
y+1/2,x+1/2,z+1/2

loop_
_atom_site_label
_atom_site_type_symbol
_atom_site_fract_x
_atom_site_fract_y
_atom_site_fract_z
_atom_site_occupancy
_atom_site_U_iso_or_equiv
Ta1 Ta 0 0 0 1 0.0
Ga2 Ga 0 0.5 0.25 1 0.0
Ga1 Ga 0 0 0.5 1 0.0
